data_7114192
loop_
_publ_author_name
'Liao, Yi'
'Novoa, Juan J.'
'Arif, Atta'
'Miller, Joel S.'

_publ_contact_author 'Joel S. Miller'
_publ_section_title
;
 Synthesis and structure of an asymmetric copper(i) dimer with
 two-coordinate and four-coordinate copper(i) sitesElectronic
 supplementary information (ESI) available: synthesis, NMR, computational
 details. See http://www.rsc.org/suppdata/cc/b2/b208865g/
;
_journal_issue 24
_journal_name_full 'Chemical Communications'
_journal_page_first 3008
_journal_paper_doi 10.1039/b208865g
_journal_year 2002
_chemical_formula_sum 'C22 H20 Cu2 N6'
_chemical_formula_weight 495.52
_space_group_IT_number 14
_symmetry_cell_setting monoclinic
_symmetry_space_group_name_Hall '-P 2yn'
_symmetry_space_group_name_H-M 'P 1 21/n 1'
_atom_sites_solution_hydrogens geom
_atom_sites_solution_primary direct
_atom_sites_solution_secondary difmap
_cell_angle_alpha 90.00
_cell_angle_beta 109.4323(8)
_cell_angle_gamma 90.00
_cell_formula_units_Z 4
_cell_length_a 8.84000(10)
_cell_length_b 18.8747(3)
_cell_length_c 13.1348(2)
_cell_measurement_reflns_used 4588
_cell_measurement_temperature 150(1)
_cell_measurement_theta_max 27.485
_cell_measurement_theta_min 1.018
_cell_volume 2066.73(5)
_computing_cell_refinement DENZO-SMN
_computing_data_collection 'Nonius COLLECT'
_computing_data_reduction DENZO-SMN
_computing_molecular_graphics 'WinGx, Ortep3'
_computing_structure_refinement 'SHELXL-97 (Sheldrick, 1997)'
_computing_structure_solution SIR97
_diffrn_ambient_temperature 150(1)
_diffrn_measured_fraction_theta_full 0.993
_diffrn_measured_fraction_theta_max 0.993
_diffrn_measurement_device_type 'Nonius KappaCCD Diffractometer'
_diffrn_measurement_method 'Phi plus Omega scan'
_diffrn_radiation_monochromator graphite
_diffrn_radiation_source 'fine-focus sealed tube'
_diffrn_radiation_type MoK\a
_diffrn_radiation_wavelength 0.71073
_diffrn_reflns_av_R_equivalents 0.0198
_diffrn_reflns_av_sigmaI/netI 0.0387
_diffrn_reflns_limit_h_max 11
_diffrn_reflns_limit_h_min -11
_diffrn_reflns_limit_k_max 24
_diffrn_reflns_limit_k_min -21
_diffrn_reflns_limit_l_max 17
_diffrn_reflns_limit_l_min -17
_diffrn_reflns_number 8013
_diffrn_reflns_theta_full 27.49
_diffrn_reflns_theta_max 27.49
_diffrn_reflns_theta_min 3.26
_diffrn_standards_decay_% <2.0
_exptl_absorpt_coefficient_mu 2.079
_exptl_absorpt_correction_T_max 0.8513
_exptl_absorpt_correction_T_min 0.5936
_exptl_absorpt_correction_type multi-scan
_exptl_absorpt_process_details 'DENZ-SMN (Otwinowski & Minor, 1997)'
_exptl_crystal_colour red-orange
_exptl_crystal_density_diffrn 1.593
_exptl_crystal_density_method 'not measured'
_exptl_crystal_description plate
_exptl_crystal_F_000 1008
_exptl_crystal_size_max 0.28
_exptl_crystal_size_mid 0.23
_exptl_crystal_size_min 0.08
_refine_diff_density_max 0.415
_refine_diff_density_min -0.536
_refine_diff_density_rms 0.067
_refine_ls_extinction_coef 0.0030(4)
_refine_ls_extinction_expression Fc^*^=kFc[1+0.001xFc^2^\l^3^/sin(2\q)]^-1/4^
_refine_ls_extinction_method SHELXL
_refine_ls_goodness_of_fit_ref 1.058
_refine_ls_hydrogen_treatment mixed
_refine_ls_matrix_type full
_refine_ls_number_parameters 352
_refine_ls_number_reflns 4705
_refine_ls_number_restraints 0
_refine_ls_restrained_S_all 1.058
_refine_ls_R_factor_all 0.0386
_refine_ls_R_factor_gt 0.0280
_refine_ls_shift/su_max 0.001
_refine_ls_shift/su_mean 0.000
_refine_ls_structure_factor_coef Fsqd
_refine_ls_weighting_details 'calc w=1/[\s^2^(Fo^2^)+(0.0278P)^2^+0.9464P] where P=(Fo^2^+2Fc^2^)/3'
_refine_ls_weighting_scheme calc
_refine_ls_wR_factor_gt 0.0662
_refine_ls_wR_factor_ref 0.0709
_reflns_number_gt 3947
_reflns_number_total 4705
_reflns_threshold_expression >2sigma(I)
_cod_data_source_file b208865g.txt
_cod_data_source_block jsmcu
_cod_depositor_comments
;
The following automatic conversions were performed:

'_exptl_absorpt_correction_type' value 'Multi-scan' changed to
'multi-scan' according to
/usr/data/users/saulius/automatic-downloads/retrospective/RSC/lib/dictionaries/cif_core.dic
dictionary named 'cif_core.dic' version 2.4.2 from 2011-04-26.

Automatic conversion script
Id: cif_fix_values 2281 2013-09-26 08:29:07Z andrius 
;
_cod_original_sg_symbol_H-M 'P 21/n'
_cod_database_code 7114192

loop_
_symmetry_equiv_pos_as_xyz
'x, y, z'
'-x+1/2, y+1/2, -z+1/2'
'-x, -y, -z'
'x-1/2, -y-1/2, z-1/2'

loop_
_atom_site_label
_atom_site_type_symbol
_atom_site_fract_x
_atom_site_fract_y
_atom_site_fract_z
_atom_site_U_iso_or_equiv
_atom_site_adp_type
_atom_site_occupancy
_atom_site_symmetry_multiplicity
_atom_site_calc_flag
Cu1 Cu 0.39735(3) 0.299004(13) 0.229197(18) 0.02067(9) Uani 1 1 d
Cu2 Cu 0.09362(3) 0.322572(13) 0.196633(17) 0.02123(9) Uani 1 1 d
N1 N 0.3665(2) 0.20452(9) 0.18568(13) 0.0222(4) Uani 1 1 d
N2 N 0.05267(19) 0.27318(9) 0.05802(12) 0.0208(3) Uani 1 1 d
N3 N -0.07410(19) 0.39826(9) 0.09669(13) 0.0237(4) Uani 1 1 d
N4 N 0.46919(19) 0.39081(9) 0.27094(12) 0.0223(3) Uani 1 1 d
N5 N 0.17816(18) 0.37500(9) 0.33525(12) 0.0207(3) Uani 1 1 d
N6 N -0.0138(2) 0.25894(9) 0.29155(13) 0.0249(4) Uani 1 1 d
C1 C 0.4831(3) 0.15360(12) 0.21445(17) 0.0278(5) Uani 1 1 d
C2 C 0.4438(3) 0.09630(12) 0.14431(18) 0.0314(5) Uani 1 1 d
C3 C 0.2963(3) 0.11223(12) 0.06736(18) 0.0283(5) Uani 1 1 d
C4 C 0.2502(2) 0.17834(11) 0.09442(16) 0.0221(4) Uani 1 1 d
C5 C 0.1071(2) 0.21441(11) 0.03376(15) 0.0216(4) Uani 1 1 d
C6 C -0.0991(3) 0.29816(13) -0.02138(18) 0.0284(5) Uani 1 1 d
C7 C -0.1284(2) 0.37505(12) -0.00615(15) 0.0240(4) Uani 1 1 d
C8 C -0.2092(3) 0.41917(13) -0.09155(17) 0.0306(5) Uani 1 1 d
C9 C -0.2378(3) 0.48878(14) -0.07034(19) 0.0353(5) Uani 1 1 d
C10 C -0.1819(3) 0.51274(14) 0.03462(19) 0.0340(5) Uani 1 1 d
C11 C -0.1005(3) 0.46616(12) 0.11500(18) 0.0299(5) Uani 1 1 d
C12 C 0.5981(2) 0.42274(13) 0.25480(17) 0.0280(5) Uani 1 1 d
C13 C 0.6249(3) 0.48914(13) 0.30177(18) 0.0304(5) Uani 1 1 d
C14 C 0.5093(3) 0.49930(12) 0.35086(16) 0.0276(4) Uani 1 1 d
C15 C 0.4142(2) 0.43854(11) 0.33068(14) 0.0218(4) Uani 1 1 d
C16 C 0.2821(2) 0.42518(11) 0.36813(15) 0.0222(4) Uani 1 1 d
C17 C 0.0601(3) 0.36706(12) 0.39183(17) 0.0259(4) Uani 1 1 d
C18 C 0.0091(2) 0.29060(11) 0.38699(16) 0.0227(4) Uani 1 1 d
C19 C -0.0104(2) 0.25513(12) 0.47437(17) 0.0271(5) Uani 1 1 d
C20 C -0.0537(3) 0.18439(13) 0.46304(19) 0.0324(5) Uani 1 1 d
C21 C -0.0754(3) 0.15125(14) 0.3652(2) 0.0333(5) Uani 1 1 d
C22 C -0.0551(3) 0.19037(13) 0.28218(19) 0.0319(5) Uani 1 1 d
H1 H 0.577(3) 0.1612(14) 0.276(2) 0.037(7) Uiso 1 1 d
H2 H 0.505(3) 0.0549(14) 0.147(2) 0.039(7) Uiso 1 1 d
H3 H 0.236(3) 0.0845(14) 0.010(2) 0.038(7) Uiso 1 1 d
H5 H 0.051(3) 0.1918(12) -0.0305(19) 0.025(6) Uiso 1 1 d
H6A H -0.181(3) 0.2695(15) -0.009(2) 0.042(7) Uiso 1 1 d
H6B H -0.104(3) 0.2895(14) -0.092(2) 0.036(7) Uiso 1 1 d
H8 H -0.242(3) 0.4018(13) -0.1599(19) 0.029(6) Uiso 1 1 d
H9 H -0.291(3) 0.5185(14) -0.124(2) 0.037(7) Uiso 1 1 d
H10 H -0.194(3) 0.5578(15) 0.053(2) 0.040(7) Uiso 1 1 d
H11 H -0.058(3) 0.4806(13) 0.183(2) 0.031(6) Uiso 1 1 d
H12 H 0.658(3) 0.3980(13) 0.2148(17) 0.025(6) Uiso 1 1 d
H13 H 0.704(3) 0.5203(15) 0.304(2) 0.042(7) Uiso 1 1 d
H14 H 0.495(3) 0.5388(13) 0.3879(18) 0.026(6) Uiso 1 1 d
H16 H 0.275(3) 0.4574(12) 0.4225(18) 0.025(6) Uiso 1 1 d
H17A H 0.105(3) 0.3822(13) 0.466(2) 0.032(6) Uiso 1 1 d
H17B H -0.034(3) 0.3955(12) 0.3566(18) 0.024(6) Uiso 1 1 d
H19 H 0.009(3) 0.2788(13) 0.5381(19) 0.029(6) Uiso 1 1 d
H20 H -0.065(3) 0.1581(14) 0.523(2) 0.038(7) Uiso 1 1 d
H21 H -0.097(3) 0.1049(15) 0.358(2) 0.039(7) Uiso 1 1 d
H22 H -0.066(3) 0.1693(13) 0.215(2) 0.031(6) Uiso 1 1 d

loop_
_atom_site_aniso_label
_atom_site_aniso_U_11
_atom_site_aniso_U_22
_atom_site_aniso_U_33
_atom_site_aniso_U_23
_atom_site_aniso_U_13
_atom_site_aniso_U_12
Cu1 0.02033(14) 0.02511(15) 0.01619(13) -0.00062(9) 0.00557(10) -0.00038(9)
Cu2 0.02068(14) 0.02881(16) 0.01340(12) -0.00234(9) 0.00461(10) 0.00033(9)
N1 0.0237(8) 0.0266(9) 0.0178(8) 0.0011(7) 0.0086(7) 0.0013(7)
N2 0.0202(8) 0.0258(9) 0.0161(7) -0.0008(7) 0.0059(6) -0.0006(7)
N3 0.0232(8) 0.0290(10) 0.0184(8) 0.0000(7) 0.0063(7) 0.0021(7)
N4 0.0202(8) 0.0267(9) 0.0187(8) 0.0023(7) 0.0048(7) -0.0012(6)
N5 0.0201(8) 0.0253(9) 0.0173(7) -0.0004(7) 0.0070(7) 0.0002(6)
N6 0.0258(9) 0.0292(10) 0.0210(8) -0.0028(7) 0.0095(7) -0.0042(7)
C1 0.0272(11) 0.0319(12) 0.0244(10) 0.0065(9) 0.0087(9) 0.0050(9)
C2 0.0373(12) 0.0236(12) 0.0374(12) 0.0050(9) 0.0179(10) 0.0079(9)
C3 0.0350(12) 0.0234(11) 0.0284(11) -0.0029(9) 0.0133(9) -0.0037(9)
C4 0.0254(10) 0.0228(10) 0.0209(9) -0.0002(8) 0.0115(8) -0.0031(8)
C5 0.0238(10) 0.0257(11) 0.0166(9) -0.0033(8) 0.0083(8) -0.0050(8)
C6 0.0230(11) 0.0360(13) 0.0203(10) -0.0059(9) -0.0006(9) 0.0010(9)
C7 0.0157(9) 0.0346(12) 0.0205(9) 0.0005(8) 0.0043(8) -0.0001(8)
C8 0.0241(11) 0.0441(14) 0.0202(10) 0.0029(9) 0.0028(8) 0.0034(9)
C9 0.0274(11) 0.0448(15) 0.0326(12) 0.0128(11) 0.0084(9) 0.0098(10)
C10 0.0328(12) 0.0303(13) 0.0419(13) 0.0035(10) 0.0163(10) 0.0083(9)
C11 0.0323(12) 0.0330(13) 0.0249(11) -0.0017(9) 0.0102(9) 0.0059(9)
C12 0.0215(10) 0.0371(13) 0.0247(10) 0.0046(9) 0.0068(8) -0.0019(8)
C13 0.0245(11) 0.0335(13) 0.0293(11) 0.0060(9) 0.0035(9) -0.0073(9)
C14 0.0300(11) 0.0241(11) 0.0244(10) 0.0010(9) 0.0033(8) -0.0032(8)
C15 0.0227(10) 0.0240(11) 0.0144(8) 0.0020(8) 0.0005(7) -0.0003(8)
C16 0.0264(10) 0.0233(11) 0.0150(9) -0.0010(8) 0.0040(8) 0.0030(8)
C17 0.0276(11) 0.0292(12) 0.0238(10) -0.0060(9) 0.0126(9) -0.0002(9)
C18 0.0174(9) 0.0300(12) 0.0221(10) -0.0031(8) 0.0083(8) 0.0008(7)
C19 0.0269(11) 0.0359(13) 0.0225(10) -0.0025(9) 0.0134(9) -0.0001(9)
C20 0.0336(12) 0.0395(14) 0.0301(11) 0.0048(10) 0.0188(10) -0.0011(10)
C21 0.0361(12) 0.0288(13) 0.0406(13) -0.0002(10) 0.0202(10) -0.0036(10)
C22 0.0346(12) 0.0358(13) 0.0286(11) -0.0087(10) 0.0149(10) -0.0068(9)

loop_
_atom_type_symbol
_atom_type_description
_atom_type_scat_dispersion_real
_atom_type_scat_dispersion_imag
_atom_type_scat_source
C C 0.0033 0.0016 'International Tables Vol C Tables 4.2.6.8 and 6.1.1.4'
H H 0.0000 0.0000 'International Tables Vol C Tables 4.2.6.8 and 6.1.1.4'
N N 0.0061 0.0033 'International Tables Vol C Tables 4.2.6.8 and 6.1.1.4'
Cu Cu 0.3201 1.2651 'International Tables Vol C Tables 4.2.6.8 and 6.1.1.4'

loop_
_geom_angle_atom_site_label_1
_geom_angle_atom_site_label_2
_geom_angle_atom_site_label_3
_geom_angle
N4 Cu1 N1 168.48(7)
N4 Cu1 Cu2 96.94(5)
N1 Cu1 Cu2 94.31(5)
N2 Cu2 N5 168.71(7)
N2 Cu2 N3 82.73(7)
N5 Cu2 N3 101.56(6)
N2 Cu2 N6 106.79(7)
N5 Cu2 N6 81.49(6)
N3 Cu2 N6 111.89(6)
N2 Cu2 Cu1 86.19(5)
N5 Cu2 Cu1 83.23(5)
N3 Cu2 Cu1 132.24(5)
N6 Cu2 Cu1 115.80(5)
C1 N1 C4 105.25(17)
C1 N1 Cu1 124.58(15)
C4 N1 Cu1 126.67(14)
C5 N2 C6 115.21(17)
C5 N2 Cu2 131.79(14)
C6 N2 Cu2 110.26(13)
C11 N3 C7 117.78(18)
C11 N3 Cu2 130.49(14)
C7 N3 Cu2 109.74(13)
C12 N4 C15 105.59(17)
C12 N4 Cu1 125.76(15)
C15 N4 Cu1 128.48(13)
C16 N5 C17 116.75(16)
C16 N5 Cu2 132.95(14)
C17 N5 Cu2 107.29(12)
C22 N6 C18 117.91(18)
C22 N6 Cu2 129.91(15)
C18 N6 Cu2 109.39(13)
N1 C1 C2 111.40(19)
N1 C1 H1 119.4(16)
C2 C1 H1 129.2(16)
C1 C2 C3 106.3(2)
C1 C2 H2 127.2(16)
C3 C2 H2 126.5(16)
C2 C3 C4 106.92(19)
C2 C3 H3 127.8(16)
C4 C3 H3 125.2(16)
N1 C4 C3 110.10(18)
N1 C4 C5 125.41(18)
C3 C4 C5 124.45(19)
N2 C5 C4 127.40(18)
N2 C5 H5 119.5(14)
C4 C5 H5 113.1(14)
N2 C6 C7 111.81(17)
N2 C6 H6A 105.1(16)
C7 C6 H6A 110.4(17)
N2 C6 H6B 112.0(16)
C7 C6 H6B 110.6(16)
H6A C6 H6B 107(2)
N3 C7 C8 122.1(2)
N3 C7 C6 115.39(18)
C8 C7 C6 122.54(19)
C9 C8 C7 119.1(2)
C9 C8 H8 121.5(15)
C7 C8 H8 119.4(15)
C10 C9 C8 119.0(2)
C10 C9 H9 119.7(16)
C8 C9 H9 121.3(16)
C9 C10 C11 118.6(2)
C9 C10 H10 123.2(16)
C11 C10 H10 118.2(16)
N3 C11 C10 123.4(2)
N3 C11 H11 115.7(16)
C10 C11 H11 120.8(16)
N4 C12 C13 111.0(2)
N4 C12 H12 120.0(14)
C13 C12 H12 129.0(14)
C12 C13 C14 106.76(19)
C12 C13 H13 128.4(17)
C14 C13 H13 124.8(17)
C13 C14 C15 106.7(2)
C13 C14 H14 127.4(14)
C15 C14 H14 125.9(14)
N4 C15 C14 109.88(18)
N4 C15 C16 124.05(18)
C14 C15 C16 126.04(19)
N5 C16 C15 125.86(18)
N5 C16 H16 120.1(13)
C15 C16 H16 114.0(13)
N5 C17 C18 109.11(16)
N5 C17 H17A 111.1(14)
C18 C17 H17A 109.9(15)
N5 C17 H17B 110.0(13)
C18 C17 H17B 108.3(14)
H17A C17 H17B 108.4(19)
N6 C18 C19 122.40(19)
N6 C18 C17 114.59(17)
C19 C18 C17 123.00(18)
C20 C19 C18 118.9(2)
C20 C19 H19 122.2(15)
C18 C19 H19 118.9(15)
C19 C20 C21 119.0(2)
C19 C20 H20 120.7(16)
C21 C20 H20 120.3(16)
C22 C21 C20 118.6(2)
C22 C21 H21 121.3(17)
C20 C21 H21 120.1(17)
N6 C22 C21 123.3(2)
N6 C22 H22 115.9(15)
C21 C22 H22 120.8(15)

loop_
_geom_bond_atom_site_label_1
_geom_bond_atom_site_label_2
_geom_bond_distance
Cu1 N4 1.8641(17)
Cu1 N1 1.8648(17)
Cu1 Cu2 2.6126(3)
Cu2 N2 1.9689(16)
Cu2 N5 1.9868(16)
Cu2 N3 2.1604(17)
Cu2 N6 2.1650(17)
N1 C1 1.367(3)
N1 C4 1.385(3)
N2 C5 1.291(3)
N2 C6 1.476(3)
N3 C11 1.339(3)
N3 C7 1.347(2)
N4 C12 1.366(3)
N4 C15 1.384(3)
N5 C16 1.290(3)
N5 C17 1.477(3)
N6 C22 1.339(3)
N6 C18 1.342(3)
C1 C2 1.388(3)
C1 H1 0.96(3)
C2 C3 1.391(3)
C2 H2 0.94(3)
C3 C4 1.395(3)
C3 H3 0.92(3)
C4 C5 1.424(3)
C5 H5 0.93(2)
C6 C7 1.499(3)
C6 H6A 0.96(3)
C6 H6B 0.92(3)
C7 C8 1.389(3)
C8 C9 1.384(3)
C8 H8 0.91(2)
C9 C10 1.377(3)
C9 H9 0.90(3)
C10 C11 1.378(3)
C10 H10 0.90(3)
C11 H11 0.89(2)
C12 C13 1.382(3)
C12 H12 0.98(2)
C13 C14 1.391(3)
C13 H13 0.90(3)
C14 C15 1.394(3)
C14 H14 0.92(2)
C15 C16 1.433(3)
C16 H16 0.96(2)
C17 C18 1.507(3)
C17 H17A 0.97(2)
C17 H17B 0.97(2)
C18 C19 1.388(3)
C19 C20 1.383(3)
C19 H19 0.91(2)
C20 C21 1.384(3)
C20 H20 0.96(3)
C21 C22 1.378(3)
C21 H21 0.89(3)
C22 H22 0.94(2)

loop_
_geom_torsion_atom_site_label_1
_geom_torsion_atom_site_label_2
_geom_torsion_atom_site_label_3
_geom_torsion_atom_site_label_4
_geom_torsion
N4 Cu1 Cu2 N2 131.79(7)
N1 Cu1 Cu2 N2 -45.74(7)
N4 Cu1 Cu2 N5 -44.28(7)
N1 Cu1 Cu2 N5 138.20(7)
N4 Cu1 Cu2 N3 55.20(8)
N1 Cu1 Cu2 N3 -122.33(8)
N4 Cu1 Cu2 N6 -121.39(7)
N1 Cu1 Cu2 N6 61.08(7)
N4 Cu1 N1 C1 34.4(4)
Cu2 Cu1 N1 C1 -158.03(16)
N4 Cu1 N1 C4 -121.3(3)
Cu2 Cu1 N1 C4 46.28(16)
N5 Cu2 N2 C5 67.2(4)
N3 Cu2 N2 C5 -179.71(19)
N6 Cu2 N2 C5 -68.97(19)
Cu1 Cu2 N2 C5 46.84(18)
N5 Cu2 N2 C6 -132.9(3)
N3 Cu2 N2 C6 -19.84(14)
N6 Cu2 N2 C6 90.90(15)
Cu1 Cu2 N2 C6 -153.29(14)
N2 Cu2 N3 C11 -160.74(19)
N5 Cu2 N3 C11 8.7(2)
N6 Cu2 N3 C11 94.03(19)
Cu1 Cu2 N3 C11 -82.66(19)
N2 Cu2 N3 C7 2.47(13)
N5 Cu2 N3 C7 171.88(13)
N6 Cu2 N3 C7 -102.75(14)
Cu1 Cu2 N3 C7 80.56(14)
N1 Cu1 N4 C12 18.1(4)
Cu2 Cu1 N4 C12 -149.41(15)
N1 Cu1 N4 C15 -156.4(3)
Cu2 Cu1 N4 C15 36.04(16)
N2 Cu2 N5 C16 33.4(5)
N3 Cu2 N5 C16 -77.91(19)
N6 Cu2 N5 C16 171.3(2)
Cu1 Cu2 N5 C16 53.90(18)
N2 Cu2 N5 C17 -167.5(3)
N3 Cu2 N5 C17 81.15(13)
N6 Cu2 N5 C17 -29.59(13)
Cu1 Cu2 N5 C17 -147.03(13)
N2 Cu2 N6 C22 20.3(2)
N5 Cu2 N6 C22 -151.8(2)
N3 Cu2 N6 C22 109.12(19)
Cu1 Cu2 N6 C22 -73.60(19)
N2 Cu2 N6 C18 -179.39(13)
N5 Cu2 N6 C18 8.49(13)
N3 Cu2 N6 C18 -90.61(14)
Cu1 Cu2 N6 C18 86.67(13)
C4 N1 C1 C2 0.0(2)
Cu1 N1 C1 C2 -160.01(15)
N1 C1 C2 C3 0.5(3)
C1 C2 C3 C4 -0.8(2)
C1 N1 C4 C3 -0.5(2)
Cu1 N1 C4 C3 158.93(14)
C1 N1 C4 C5 -178.03(19)
Cu1 N1 C4 C5 -18.6(3)
C2 C3 C4 N1 0.8(2)
C2 C3 C4 C5 178.39(19)
C6 N2 C5 C4 179.6(2)
Cu2 N2 C5 C4 -21.3(3)
N1 C4 C5 N2 -7.6(3)
C3 C4 C5 N2 175.2(2)
C5 N2 C6 C7 -162.66(18)
Cu2 N2 C6 C7 33.8(2)
C11 N3 C7 C8 0.1(3)
Cu2 N3 C7 C8 -165.57(16)
C11 N3 C7 C6 -178.49(18)
Cu2 N3 C7 C6 15.9(2)
N2 C6 C7 N3 -33.3(3)
N2 C6 C7 C8 148.1(2)
N3 C7 C8 C9 -1.3(3)
C6 C7 C8 C9 177.1(2)
C7 C8 C9 C10 1.5(3)
C8 C9 C10 C11 -0.6(3)
C7 N3 C11 C10 1.0(3)
Cu2 N3 C11 C10 163.11(17)
C9 C10 C11 N3 -0.8(4)
C15 N4 C12 C13 -0.5(2)
Cu1 N4 C12 C13 -176.02(14)
N4 C12 C13 C14 0.7(2)
C12 C13 C14 C15 -0.7(2)
C12 N4 C15 C14 0.0(2)
Cu1 N4 C15 C14 175.39(13)
C12 N4 C15 C16 -178.18(18)
Cu1 N4 C15 C16 -2.8(3)
C13 C14 C15 N4 0.5(2)
C13 C14 C15 C16 178.58(19)
C17 N5 C16 C15 174.71(18)
Cu2 N5 C16 C15 -27.8(3)
N4 C15 C16 N5 -14.4(3)
C14 C15 C16 N5 167.7(2)
C16 N5 C17 C18 -151.23(17)
Cu2 N5 C17 C18 45.80(18)
C22 N6 C18 C19 -0.8(3)
Cu2 N6 C18 C19 -163.81(16)
C22 N6 C18 C17 178.24(18)
Cu2 N6 C18 C17 15.3(2)
N5 C17 C18 N6 -41.0(2)
N5 C17 C18 C19 138.11(19)
N6 C18 C19 C20 0.6(3)
C17 C18 C19 C20 -178.4(2)
C18 C19 C20 C21 0.3(3)
C19 C20 C21 C22 -0.8(3)
C18 N6 C22 C21 0.2(3)
Cu2 N6 C22 C21 159.10(18)
C20 C21 C22 N6 0.6(4)
